data_1506045
loop_
_publ_author_name
'Chen, Hung-Wei'
'Hsu, Ru-Ting'
'Chang, Meng-Yang'
'Chang, Nein-Chen'

_publ_section_title
;
 Efficient synthesis of fused bicyclic glutarimides. Its application to
 (+/-)-alloyohimbane and louisianin D.
;
_journal_issue 14
_journal_name_full 'Organic letters'
_journal_page_first 3033
_journal_page_last 3035
_journal_paper_doi 10.1021/ol060958k
_journal_volume 8
_journal_year 2006
_chemical_formula_sum 'C22 H23 N O4 S'
_chemical_formula_weight 397.47
_chemical_name_systematic
; 
 ? 
;
_space_group_IT_number 14
_symmetry_space_group_name_Hall '-P 2ybc'
_symmetry_space_group_name_H-M 'P 1 21/c 1'
_atom_sites_solution_hydrogens geom
_atom_sites_solution_primary direct
_atom_sites_solution_secondary difmap
_audit_creation_method SHELXL-97
_cell_angle_alpha 90.00
_cell_angle_beta 97.737(2)
_cell_angle_gamma 90.00
_cell_formula_units_Z 4
_cell_length_a 19.552(2)
_cell_length_b 7.7459(8)
_cell_length_c 13.2549(14)
_cell_measurement_reflns_used 3939
_cell_measurement_temperature 293(2)
_cell_measurement_theta_max 25.358
_cell_measurement_theta_min 2.636
_cell_volume 1989.2(4)
_computing_structure_refinement 'SHELXL-97 (Sheldrick, 1997)'
_computing_structure_solution 'SHELXS-97 (Sheldrick, 1990)'
_diffrn_ambient_temperature 293(2)
_diffrn_measured_fraction_theta_full 0.998
_diffrn_measured_fraction_theta_max 0.998
_diffrn_radiation_monochromator graphite
_diffrn_radiation_source 'fine-focus sealed tube'
_diffrn_radiation_type MoK\a
_diffrn_radiation_wavelength 0.71073
_diffrn_reflns_av_R_equivalents 0.0381
_diffrn_reflns_av_sigmaI/netI 0.0334
_diffrn_reflns_limit_h_max 24
_diffrn_reflns_limit_h_min -24
_diffrn_reflns_limit_k_max 9
_diffrn_reflns_limit_k_min -9
_diffrn_reflns_limit_l_max 16
_diffrn_reflns_limit_l_min -7
_diffrn_reflns_number 10876
_diffrn_reflns_theta_full 26.02
_diffrn_reflns_theta_max 26.02
_diffrn_reflns_theta_min 2.10
_exptl_absorpt_coefficient_mu 0.191
_exptl_absorpt_correction_T_max 1.000
_exptl_absorpt_correction_T_min 0.346
_exptl_absorpt_correction_type SADABS
_exptl_crystal_colour colorless
_exptl_crystal_density_diffrn 1.327
_exptl_crystal_density_method 'not measured'
_exptl_crystal_F_000 840
_exptl_crystal_size_max 0.69
_exptl_crystal_size_mid 0.41
_exptl_crystal_size_min 0.13
_refine_diff_density_max 0.489
_refine_diff_density_min -0.283
_refine_diff_density_rms 0.055
_refine_ls_extinction_method none
_refine_ls_goodness_of_fit_ref 1.095
_refine_ls_hydrogen_treatment mixed
_refine_ls_matrix_type full
_refine_ls_number_parameters 253
_refine_ls_number_reflns 3912
_refine_ls_number_restraints 0
_refine_ls_restrained_S_all 1.095
_refine_ls_R_factor_all 0.0753
_refine_ls_R_factor_gt 0.0509
_refine_ls_shift/su_max 0.001
_refine_ls_shift/su_mean 0.000
_refine_ls_structure_factor_coef Fsqd
_refine_ls_weighting_details 'calc w=1/[\s^2^(Fo^2^)+(0.1000P)^2^+0.0000P] where P=(Fo^2^+2Fc^2^)/3'
_refine_ls_weighting_scheme calc
_refine_ls_wR_factor_gt 0.1471
_refine_ls_wR_factor_ref 0.1678
_reflns_number_gt 2739
_reflns_number_total 3912
_reflns_threshold_expression >2sigma(I)
_cod_data_source_file ol060958ksi20060421_062130.cif
_cod_data_source_block h816-1m
_cod_database_code 1506045

loop_
_symmetry_equiv_pos_as_xyz
'x, y, z'
'-x, y+1/2, -z+1/2'
'-x, -y, -z'
'x, -y-1/2, z-1/2'

loop_
_atom_site_label
_atom_site_type_symbol
_atom_site_fract_x
_atom_site_fract_y
_atom_site_fract_z
_atom_site_U_iso_or_equiv
_atom_site_adp_type
_atom_site_occupancy
_atom_site_symmetry_multiplicity
_atom_site_calc_flag
_atom_site_refinement_flags
S S 0.32016(3) 0.41063(7) 0.86503(5) 0.0453(2) Uani 1 1 d .
O1 O 0.29867(9) 0.4429(2) 0.75885(13) 0.0585(5) Uani 1 1 d .
O2 O 0.36987(8) 0.2767(2) 0.89402(15) 0.0608(5) Uani 1 1 d .
O3 O 0.26402(10) 0.7924(2) 0.95134(14) 0.0675(5) Uani 1 1 d .
O4 O 0.36047(11) 0.9117(3) 0.66907(14) 0.0792(7) Uani 1 1 d .
N N 0.31076(10) 0.8452(2) 0.80764(14) 0.0457(5) Uani 1 1 d .
C1 C 0.35661(12) 0.6082(3) 0.92198(17) 0.0432(5) Uani 1 1 d .
H1B H 0.3635 0.5927 0.9960 0.052 Uiso 1 1 calc R
C2 C 0.30724(12) 0.7552(3) 0.89750(17) 0.0457(6) Uani 1 1 d .
C3 C 0.36327(13) 0.8267(3) 0.74710(17) 0.0514(6) Uani 1 1 d .
C4 C 0.42208(12) 0.7049(3) 0.77848(18) 0.0487(6) Uani 1 1 d .
H4A H 0.4183 0.6057 0.7321 0.058 Uiso 1 1 calc R
C5 C 0.42649(12) 0.6398(3) 0.88838(17) 0.0457(5) Uani 1 1 d .
H5A H 0.4522 0.5309 0.8938 0.055 Uiso 1 1 calc R
C6 C 0.47011(14) 0.7764(4) 0.9491(2) 0.0634(7) Uani 1 1 d .
H6A H 0.4429 0.8776 0.9601 0.076 Uiso 1 1 calc R
H6B H 0.4909 0.7316 1.0145 0.076 Uiso 1 1 calc R
C7 C 0.52464(19) 0.8178(6) 0.8812(2) 0.1038(14) Uani 1 1 d .
H7A H 0.5407 0.9357 0.8923 0.125 Uiso 1 1 calc R
H7B H 0.5638 0.7408 0.8960 0.125 Uiso 1 1 calc R
C8 C 0.49179(14) 0.7947(4) 0.7748(2) 0.0642(7) Uani 1 1 d .
H8A H 0.5209 0.7245 0.7374 0.077 Uiso 1 1 calc R
H8B H 0.4848 0.9058 0.7412 0.077 Uiso 1 1 calc R
C9 C 0.25534(14) 0.9708(3) 0.7788(2) 0.0586(7) Uani 1 1 d .
H9A H 0.2685 1.0459 0.7261 0.070 Uiso 1 1 calc R
H9B H 0.2497 1.0418 0.8374 0.070 Uiso 1 1 calc R
C10 C 0.18766(13) 0.8859(3) 0.7407(2) 0.0514(6) Uani 1 1 d .
C11 C 0.13199(18) 0.9000(4) 0.7950(3) 0.0775(9) Uani 1 1 d .
H11A H 0.1361 0.9641 0.8548 0.093 Uiso 1 1 calc R
C12 C 0.07036(19) 0.8187(6) 0.7601(4) 0.0953(12) Uani 1 1 d .
H12A H 0.0333 0.8289 0.7969 0.114 Uiso 1 1 calc R
C13 C 0.06307(18) 0.7238(5) 0.6726(4) 0.0919(11) Uani 1 1 d .
H13A H 0.0214 0.6693 0.6500 0.110 Uiso 1 1 calc R
C14 C 0.11766(17) 0.7096(4) 0.6185(3) 0.0784(9) Uani 1 1 d .
H14A H 0.1130 0.6457 0.5586 0.094 Uiso 1 1 calc R
C15 C 0.17933(14) 0.7892(4) 0.6521(2) 0.0587(7) Uani 1 1 d .
H15A H 0.2160 0.7780 0.6147 0.070 Uiso 1 1 calc R
C16 C 0.24673(11) 0.3705(3) 0.92486(17) 0.0427(5) Uani 1 1 d .
C17 C 0.25288(12) 0.2762(3) 1.01356(18) 0.0480(6) Uani 1 1 d .
H17A H 0.2956 0.2338 1.0421 0.058 Uiso 1 1 calc R
C18 C 0.19499(13) 0.2453(3) 1.0596(2) 0.0532(6) Uani 1 1 d .
H18A H 0.1989 0.1804 1.1191 0.064 Uiso 1 1 calc R
C19 C 0.13139(13) 0.3089(3) 1.0191(2) 0.0541(6) Uani 1 1 d .
C20 C 0.12637(13) 0.4022(3) 0.9297(2) 0.0579(7) Uani 1 1 d .
H20A H 0.0836 0.4445 0.9013 0.069 Uiso 1 1 calc R
C21 C 0.18303(12) 0.4340(3) 0.8816(2) 0.0518(6) Uani 1 1 d .
H21A H 0.1789 0.4967 0.8213 0.062 Uiso 1 1 calc R
C22 C 0.06915(15) 0.2811(4) 1.0734(3) 0.0799(9) Uani 1 1 d .
H22A H 0.0293 0.3327 1.0347 0.120 Uiso 1 1 calc R
H22B H 0.0771 0.3333 1.1396 0.120 Uiso 1 1 calc R
H22C H 0.0614 0.1595 1.0804 0.120 Uiso 1 1 calc R

loop_
_atom_site_aniso_label
_atom_site_aniso_U_11
_atom_site_aniso_U_22
_atom_site_aniso_U_33
_atom_site_aniso_U_23
_atom_site_aniso_U_13
_atom_site_aniso_U_12
S 0.0488(4) 0.0405(3) 0.0476(4) -0.0024(2) 0.0104(3) -0.0060(2)
O1 0.0718(11) 0.0629(11) 0.0413(9) -0.0089(8) 0.0090(8) -0.0159(9)
O2 0.0520(10) 0.0458(10) 0.0862(14) 0.0006(9) 0.0149(9) 0.0031(8)
O3 0.0867(13) 0.0640(12) 0.0590(11) 0.0016(9) 0.0367(10) 0.0126(10)
O4 0.0856(14) 0.1079(18) 0.0462(11) 0.0260(11) 0.0165(10) 0.0011(12)
N 0.0587(12) 0.0370(10) 0.0429(11) 0.0023(8) 0.0126(9) -0.0019(9)
C1 0.0535(13) 0.0422(12) 0.0343(11) -0.0008(9) 0.0076(10) -0.0075(10)
C2 0.0609(14) 0.0402(12) 0.0381(12) -0.0032(10) 0.0145(11) -0.0075(10)
C3 0.0610(15) 0.0598(15) 0.0341(12) -0.0014(11) 0.0092(11) -0.0119(12)
C4 0.0527(13) 0.0519(13) 0.0437(13) -0.0065(11) 0.0149(11) -0.0097(11)
C5 0.0492(13) 0.0424(12) 0.0461(13) -0.0023(10) 0.0086(11) -0.0060(10)
C6 0.0685(16) 0.0662(17) 0.0533(15) -0.0002(13) -0.0004(13) -0.0187(14)
C7 0.093(2) 0.148(4) 0.070(2) 0.002(2) 0.0082(19) -0.070(3)
C8 0.0582(15) 0.0683(17) 0.0693(18) 0.0007(14) 0.0207(14) -0.0152(13)
C9 0.0783(18) 0.0394(13) 0.0602(16) 0.0034(12) 0.0168(14) 0.0022(12)
C10 0.0620(15) 0.0403(12) 0.0542(15) 0.0104(11) 0.0165(12) 0.0086(11)
C11 0.080(2) 0.080(2) 0.079(2) 0.0049(16) 0.0335(17) 0.0189(17)
C12 0.067(2) 0.104(3) 0.123(3) 0.032(3) 0.043(2) 0.018(2)
C13 0.064(2) 0.079(2) 0.129(3) 0.026(2) 0.003(2) 0.0007(17)
C14 0.078(2) 0.070(2) 0.084(2) 0.0013(17) -0.0022(18) -0.0022(16)
C15 0.0603(15) 0.0567(15) 0.0605(16) 0.0016(13) 0.0134(13) 0.0056(13)
C16 0.0446(12) 0.0360(11) 0.0476(13) -0.0011(10) 0.0067(10) -0.0057(9)
C17 0.0473(13) 0.0439(13) 0.0513(14) 0.0018(11) 0.0010(11) -0.0024(10)
C18 0.0593(15) 0.0524(14) 0.0482(14) 0.0044(11) 0.0079(12) -0.0115(12)
C19 0.0517(14) 0.0482(14) 0.0639(16) -0.0068(12) 0.0133(12) -0.0118(11)
C20 0.0456(13) 0.0532(15) 0.0735(18) 0.0028(13) 0.0028(13) 0.0007(11)
C21 0.0516(14) 0.0484(14) 0.0542(15) 0.0073(11) 0.0023(12) -0.0015(11)
C22 0.0634(17) 0.086(2) 0.096(2) -0.0023(19) 0.0320(17) -0.0134(16)

loop_
_atom_type_symbol
_atom_type_description
_atom_type_scat_dispersion_real
_atom_type_scat_dispersion_imag
_atom_type_scat_source
C C 0.0033 0.0016 'International Tables Vol C Tables 4.2.6.8 and 6.1.1.4'
H H 0.0000 0.0000 'International Tables Vol C Tables 4.2.6.8 and 6.1.1.4'
N N 0.0061 0.0033 'International Tables Vol C Tables 4.2.6.8 and 6.1.1.4'
O O 0.0106 0.0060 'International Tables Vol C Tables 4.2.6.8 and 6.1.1.4'
S S 0.1246 0.1234 'International Tables Vol C Tables 4.2.6.8 and 6.1.1.4'

loop_
_geom_angle_atom_site_label_1
_geom_angle_atom_site_label_2
_geom_angle_atom_site_label_3
_geom_angle
O2 S O1 119.07(11)
O2 S C16 108.40(11)
O1 S C16 108.90(11)
O2 S C1 106.52(11)
O1 S C1 107.96(11)
C16 S C1 105.12(10)
C2 N C3 124.6(2)
C2 N C9 115.81(19)
C3 N C9 119.59(19)
C2 C1 C5 113.19(18)
C2 C1 S 110.24(15)
C5 C1 S 109.56(16)
O3 C2 N 120.3(2)
O3 C2 C1 122.2(2)
N C2 C1 117.49(19)
O4 C3 N 118.7(2)
O4 C3 C4 121.2(2)
N C3 C4 120.1(2)
C3 C4 C8 110.8(2)
C3 C4 C5 114.37(19)
C8 C4 C5 104.0(2)
C1 C5 C6 114.9(2)
C1 C5 C4 113.29(19)
C6 C5 C4 103.34(19)
C7 C6 C5 102.8(2)
C8 C7 C6 106.9(2)
C7 C8 C4 107.3(2)
N C9 C10 112.5(2)
C15 C10 C11 118.1(3)
C15 C10 C9 121.3(2)
C11 C10 C9 120.5(3)
C12 C11 C10 120.0(3)
C13 C12 C11 121.1(3)
C14 C13 C12 119.3(3)
C13 C14 C15 120.4(3)
C10 C15 C14 121.1(3)
C17 C16 C21 120.7(2)
C17 C16 S 119.76(18)
C21 C16 S 119.50(18)
C18 C17 C16 119.2(2)
C17 C18 C19 121.2(2)
C20 C19 C18 118.5(2)
C20 C19 C22 121.0(3)
C18 C19 C22 120.4(3)
C21 C20 C19 121.6(2)
C20 C21 C16 118.7(2)

loop_
_geom_bond_atom_site_label_1
_geom_bond_atom_site_label_2
_geom_bond_distance
S O2 1.4378(17)
S O1 1.4356(18)
S C16 1.759(2)
S C1 1.810(2)
O3 C2 1.212(3)
O4 C3 1.221(3)
N C2 1.390(3)
N C3 1.393(3)
N C9 1.468(3)
C1 C2 1.500(3)
C1 C5 1.513(3)
C3 C4 1.502(4)
C4 C8 1.537(3)
C4 C5 1.533(3)
C5 C6 1.520(3)
C6 C7 1.519(4)
C7 C8 1.480(4)
C9 C10 1.503(4)
C10 C15 1.384(4)
C10 C11 1.387(4)
C11 C12 1.382(5)
C12 C13 1.365(6)
C13 C14 1.368(5)
C14 C15 1.374(4)
C16 C17 1.376(3)
C16 C21 1.389(3)
C17 C18 1.377(3)
C18 C19 1.377(4)
C19 C20 1.380(4)
C19 C22 1.510(3)
C20 C21 1.373(3)
